data_4513857
loop_
_publ_author_name
'Montesinos-Magraner, Marc'
'Vila, Carlos'
'Rend\'on-Pati\~no, Alejandra'
'Blay, Gonzalo'
'Fern\'andez, Isabel'
'Mu\~noz, M. Carmen'
'Pedro, Jos\'e R.'

_publ_section_title
;
 Organocatalytic Enantioselective Friedel--Crafts Aminoalkylation of
 Indoles in the Carbocyclic Ring
;
_journal_issue 4
_journal_name_full 'ACS Catalysis'
_journal_page_first 2689
_journal_paper_doi 10.1021/acscatal.6b00260
_journal_volume 6
_journal_year 2016
_chemical_formula_sum 'C29 H26 F3 N3 O6 S'
_chemical_formula_weight 601.59
_chemical_name_systematic
;
 ?
;
_space_group_crystal_system triclinic
_space_group_IT_number 2
_space_group_name_Hall '-P 1'
_space_group_name_H-M_alt 'P -1'
_symmetry_space_group_name_Hall '-P 1'
_symmetry_space_group_name_H-M 'P -1'
_atom_sites_solution_hydrogens mixed
_audit_creation_method SHELXL-2014
_cell_angle_alpha 104.085(5)
_cell_angle_beta 99.520(5)
_cell_angle_gamma 91.757(5)
_cell_formula_units_Z 2
_cell_length_a 10.512(5)
_cell_length_b 10.602(5)
_cell_length_c 13.589(5)
_cell_measurement_reflns_used 8604
_cell_measurement_temperature 250(1)
_cell_measurement_theta_max 28.9700
_cell_measurement_theta_min 3.8810
_cell_volume 1444.7(11)
_computing_cell_refinement 'HKL DENZO'
_computing_data_collection COLLECT
_computing_data_reduction 'HKL DENZO and SCALEPACK'
_computing_structure_refinement 'SHELXL-2014 (Sheldrick, 2014)'
_computing_structure_solution SHELXS-2014
_diffrn_ambient_temperature 250(1)
_diffrn_measured_fraction_theta_full 0.997
_diffrn_measured_fraction_theta_max 0.903
_diffrn_measurement_device_type KappaCCD
_diffrn_radiation_type MoK\a
_diffrn_radiation_wavelength 0.71069
_diffrn_reflns_av_R_equivalents 0.0389
_diffrn_reflns_av_unetI/netI 0.0400
_diffrn_reflns_Laue_measured_fraction_full 0.997
_diffrn_reflns_Laue_measured_fraction_max 0.903
_diffrn_reflns_limit_h_max 14
_diffrn_reflns_limit_h_min -14
_diffrn_reflns_limit_k_max 14
_diffrn_reflns_limit_k_min -14
_diffrn_reflns_limit_l_max 18
_diffrn_reflns_limit_l_min -19
_diffrn_reflns_number 28019
_diffrn_reflns_point_group_measured_fraction_full 0.997
_diffrn_reflns_point_group_measured_fraction_max 0.903
_diffrn_reflns_theta_full 25.000
_diffrn_reflns_theta_max 29.993
_diffrn_reflns_theta_min 3.398
_exptl_absorpt_coefficient_mu 0.179
_exptl_absorpt_correction_T_max 0.9859
_exptl_absorpt_correction_T_min 0.9824
_exptl_absorpt_correction_type empirical
_exptl_absorpt_process_details 'Empirical absorption correction:XABS2'
_exptl_crystal_colour colorless
_exptl_crystal_density_diffrn 1.383
_exptl_crystal_description prismatic
_exptl_crystal_F_000 624
_exptl_crystal_size_max 0.100
_exptl_crystal_size_mid 0.100
_exptl_crystal_size_min 0.080
_refine_diff_density_max 0.368
_refine_diff_density_min -0.440
_refine_diff_density_rms 0.052
_refine_ls_extinction_method none
_refine_ls_goodness_of_fit_ref 0.980
_refine_ls_hydrogen_treatment mixed
_refine_ls_matrix_type full
_refine_ls_number_parameters 387
_refine_ls_number_reflns 7610
_refine_ls_number_restraints 0
_refine_ls_restrained_S_all 0.980
_refine_ls_R_factor_all 0.0743
_refine_ls_R_factor_gt 0.0492
_refine_ls_shift/su_max 0.003
_refine_ls_shift/su_mean 0.000
_refine_ls_structure_factor_coef Fsqd
_refine_ls_weighting_details 'w=1/[\s^2^(Fo^2^)+(0.0690P)^2^+0.5490P] where P=(Fo^2^+2Fc^2^)/3'
_refine_ls_weighting_scheme calc
_refine_ls_wR_factor_gt 0.1247
_refine_ls_wR_factor_ref 0.1456
_reflns_Friedel_coverage 0.000
_reflns_number_gt 5426
_reflns_number_total 7610
_reflns_threshold_expression 'I > 2\s(I)'
_cod_data_source_file cs6b00260_si_004.cif
_cod_data_source_block shelx
_cod_depositor_comments 'Adding full bibliography for 4513855--4513857.cif.'
_cod_database_code 4513857
_shelx_space_group_comment
;
The symmetry employed for this shelxl refinement is uniquely defined
by the following loop, which should always be used as a source of
symmetry information in preference to the above space-group names.
They are only intended as comments.
;
_shelx_estimated_absorpt_t_min 0.982
_shelx_estimated_absorpt_t_max 0.986
_shelxl_version_number 2014-1

loop_
_space_group_symop_operation_xyz
'x, y, z'
'-x, -y, -z'

loop_
_atom_site_label
_atom_site_type_symbol
_atom_site_fract_x
_atom_site_fract_y
_atom_site_fract_z
_atom_site_U_iso_or_equiv
_atom_site_adp_type
_atom_site_occupancy
_atom_site_site_symmetry_order
_atom_site_calc_flag
_atom_site_refinement_flags_posn
_atom_site_refinement_flags_adp
S S 0.46318(4) 0.26867(4) 0.59173(3) 0.03296(12) Uani 1 1 d . .
O1 O 0.46385(14) 0.35996(14) 0.28470(12) 0.0495(4) Uani 1 1 d . .
O2 O 0.32535(13) 0.08049(17) 0.18673(11) 0.0528(4) Uani 1 1 d . .
O3 O 0.26184(13) 0.00650(16) 0.31602(12) 0.0515(4) Uani 1 1 d . .
O4 O 0.51188(11) 0.33203(12) 0.50995(9) 0.0316(3) Uani 1 1 d . .
O5 O 0.45925(14) 0.13145(13) 0.56075(11) 0.0437(3) Uani 1 1 d . .
O6 O 0.51684(15) 0.33525(16) 0.69422(10) 0.0508(4) Uani 1 1 d . .
N1 N 0.56762(15) 0.24001(16) 0.16158(12) 0.0372(4) Uani 1 1 d . .
N2 N 0.45662(14) 0.10317(16) 0.34031(12) 0.0346(3) Uani 1 1 d . .
N3 N 0.73484(17) 0.48601(16) 0.65222(13) 0.0392(4) Uani 1 1 d . .
C1 C 0.56600(15) 0.15983(17) 0.30975(13) 0.0301(4) Uani 1 1 d . .
C2 C 0.62165(16) 0.06596(17) 0.22757(13) 0.0317(4) Uani 1 1 d . .
C3 C 0.66621(18) -0.05543(19) 0.22601(15) 0.0392(4) Uani 1 1 d . .
H3 H 0.6647 -0.0920 0.2815 0.047 Uiso 1 1 calc R U
C4 C 0.7135(2) -0.1219(2) 0.13932(18) 0.0490(5) Uani 1 1 d . .
H4 H 0.7447 -0.2035 0.1370 0.059 Uiso 1 1 calc R U
C5 C 0.7144(2) -0.0676(2) 0.05709(17) 0.0513(5) Uani 1 1 d . .
H5 H 0.7468 -0.1134 0.0002 0.062 Uiso 1 1 calc R U
C6 C 0.6682(2) 0.0535(2) 0.05696(15) 0.0464(5) Uani 1 1 d . .
H6 H 0.6685 0.0895 0.0010 0.056 Uiso 1 1 calc R U
C7 C 0.62153(16) 0.11859(18) 0.14351(14) 0.0345(4) Uani 1 1 d . .
C8 C 0.52231(16) 0.26656(18) 0.25206(14) 0.0343(4) Uani 1 1 d . .
C9 C 0.5327(2) 0.3123(2) 0.08362(17) 0.0507(5) Uani 1 1 d . .
H9A H 0.4711 0.3742 0.1067 0.061 Uiso 1 1 calc R U
H9B H 0.4894 0.2516 0.0205 0.061 Uiso 1 1 calc R U
C10 C 0.64388(18) 0.38509(18) 0.05952(14) 0.0362(4) Uani 1 1 d . .
C11 C 0.6392(2) 0.3975(2) -0.03967(16) 0.0505(5) Uani 1 1 d . .
H11 H 0.5708 0.3559 -0.0912 0.061 Uiso 1 1 calc R U
C12 C 0.7354(3) 0.4713(3) -0.0631(2) 0.0600(6) Uani 1 1 d . .
H12 H 0.7316 0.4788 -0.1303 0.072 Uiso 1 1 calc R U
C13 C 0.8356(2) 0.5331(3) 0.0119(2) 0.0634(7) Uani 1 1 d . .
H13 H 0.8995 0.5838 -0.0037 0.076 Uiso 1 1 calc R U
C14 C 0.8421(3) 0.5205(3) 0.1102(2) 0.0692(7) Uani 1 1 d . .
H14 H 0.9112 0.5615 0.1612 0.083 Uiso 1 1 calc R U
C15 C 0.7462(2) 0.4471(2) 0.13417(18) 0.0566(6) Uani 1 1 d . .
H15 H 0.7511 0.4396 0.2014 0.068 Uiso 1 1 calc R U
C16 C 0.34488(17) 0.06318(19) 0.27195(15) 0.0373(4) Uani 1 1 d . .
C17 C 0.1297(2) -0.0401(2) 0.26073(19) 0.0540(6) Uani 1 1 d . .
C18 C 0.0688(3) -0.0797(4) 0.3438(3) 0.0999(12) Uani 1 1 d . .
H18A H 0.1124 -0.1506 0.3631 0.120 Uiso 1 1 calc R U
H18B H -0.0210 -0.1067 0.3177 0.120 Uiso 1 1 calc R U
H18C H 0.0766 -0.0069 0.4029 0.120 Uiso 1 1 calc R U
C19 C 0.0596(2) 0.0699(3) 0.2306(2) 0.0689(7) Uani 1 1 d . .
H19A H 0.0593 0.1393 0.2910 0.083 Uiso 1 1 calc R U
H19B H -0.0279 0.0394 0.1984 0.083 Uiso 1 1 calc R U
H19C H 0.1025 0.1015 0.1832 0.083 Uiso 1 1 calc R U
C20 C 0.1345(3) -0.1516(4) 0.1700(4) 0.1209(16) Uani 1 1 d . .
H20A H 0.1798 -0.2195 0.1928 0.145 Uiso 1 1 calc R U
H20B H 0.1787 -0.1223 0.1223 0.145 Uiso 1 1 calc R U
H20C H 0.0480 -0.1846 0.1366 0.145 Uiso 1 1 calc R U
C21 C 0.66832(16) 0.22975(17) 0.40324(13) 0.0312(4) Uani 1 1 d . .
C22 C 0.64185(15) 0.31337(17) 0.49244(13) 0.0300(4) Uani 1 1 d . .
C23 C 0.74009(16) 0.39082(17) 0.56499(13) 0.0324(4) Uani 1 1 d . .
C24 C 0.87084(17) 0.38355(19) 0.55265(15) 0.0380(4) Uani 1 1 d . .
C25 C 0.89904(18) 0.2964(2) 0.46598(15) 0.0430(5) Uani 1 1 d . .
H25 H 0.9844 0.2875 0.4571 0.052 Uiso 1 1 calc R U
C26 C 0.80051(17) 0.2237(2) 0.39358(15) 0.0391(4) Uani 1 1 d . .
H26 H 0.8213 0.1676 0.3353 0.047 Uiso 1 1 calc R U
C27 C 0.9433(2) 0.4793(2) 0.63788(16) 0.0466(5) Uani 1 1 d . .
H27 H 1.0326 0.4971 0.6519 0.056 Uiso 1 1 calc R U
C28 C 0.8579(2) 0.5392(2) 0.69435(16) 0.0461(5) Uani 1 1 d . .
H28 H 0.8797 0.6070 0.7536 0.055 Uiso 1 1 calc R U
C29 C 0.29721(19) 0.3165(2) 0.56648(17) 0.0440(5) Uani 1 1 d . .
F1 F 0.29365(14) 0.44356(13) 0.59499(12) 0.0650(4) Uani 1 1 d . .
F2 F 0.22961(13) 0.26441(17) 0.62212(14) 0.0793(5) Uani 1 1 d . .
F3 F 0.24585(12) 0.27503(16) 0.46835(11) 0.0702(4) Uani 1 1 d . .
H2N H 0.464(2) 0.079(2) 0.3935(19) 0.050(7) Uiso 1 1 d . .
H3N H 0.669(2) 0.518(2) 0.6708(17) 0.048(6) Uiso 1 1 d . .

loop_
_atom_site_aniso_label
_atom_site_aniso_U_11
_atom_site_aniso_U_22
_atom_site_aniso_U_33
_atom_site_aniso_U_23
_atom_site_aniso_U_13
_atom_site_aniso_U_12
S 0.0322(2) 0.0412(3) 0.0313(2) 0.01541(19) 0.01187(17) 0.00629(17)
O1 0.0461(8) 0.0456(8) 0.0607(9) 0.0169(7) 0.0128(7) 0.0162(6)
O2 0.0386(7) 0.0851(11) 0.0344(7) 0.0185(7) 0.0042(6) -0.0117(7)
O3 0.0352(7) 0.0682(10) 0.0572(9) 0.0281(8) 0.0098(6) -0.0111(7)
O4 0.0270(6) 0.0406(7) 0.0331(6) 0.0155(5) 0.0123(5) 0.0060(5)
O5 0.0580(9) 0.0397(7) 0.0433(8) 0.0198(6) 0.0217(7) 0.0123(6)
O6 0.0575(9) 0.0655(10) 0.0300(7) 0.0158(7) 0.0062(6) -0.0080(7)
N1 0.0345(8) 0.0470(9) 0.0379(8) 0.0244(7) 0.0081(6) 0.0017(7)
N2 0.0313(7) 0.0466(9) 0.0299(8) 0.0149(7) 0.0097(6) -0.0015(6)
N3 0.0385(9) 0.0416(9) 0.0374(9) 0.0077(7) 0.0102(7) 0.0015(7)
C1 0.0267(8) 0.0383(9) 0.0285(8) 0.0115(7) 0.0094(6) 0.0042(7)
C2 0.0280(8) 0.0384(9) 0.0304(9) 0.0095(7) 0.0088(7) 0.0014(7)
C3 0.0379(9) 0.0399(10) 0.0419(10) 0.0124(8) 0.0099(8) 0.0040(8)
C4 0.0439(11) 0.0419(11) 0.0554(13) -0.0006(10) 0.0112(10) 0.0061(9)
C5 0.0439(11) 0.0630(14) 0.0381(11) -0.0080(10) 0.0138(9) -0.0012(10)
C6 0.0420(11) 0.0668(14) 0.0296(10) 0.0094(9) 0.0102(8) -0.0052(10)
C7 0.0293(8) 0.0449(10) 0.0307(9) 0.0115(8) 0.0069(7) -0.0013(7)
C8 0.0283(8) 0.0383(10) 0.0385(10) 0.0145(8) 0.0051(7) 0.0016(7)
C9 0.0388(10) 0.0711(15) 0.0515(12) 0.0399(11) -0.0008(9) -0.0037(10)
C10 0.0371(9) 0.0406(10) 0.0359(10) 0.0184(8) 0.0073(7) 0.0029(7)
C11 0.0600(13) 0.0575(13) 0.0377(11) 0.0217(10) 0.0058(9) -0.0014(10)
C12 0.0727(16) 0.0704(16) 0.0533(14) 0.0348(12) 0.0276(12) 0.0111(13)
C13 0.0531(14) 0.0659(15) 0.091(2) 0.0452(15) 0.0314(14) 0.0083(12)
C14 0.0533(14) 0.0765(18) 0.0770(18) 0.0300(15) -0.0021(13) -0.0212(12)
C15 0.0556(13) 0.0735(16) 0.0414(12) 0.0238(11) 0.0002(10) -0.0146(11)
C16 0.0326(9) 0.0430(10) 0.0381(10) 0.0095(8) 0.0132(7) -0.0013(7)
C17 0.0355(10) 0.0575(13) 0.0670(15) 0.0103(11) 0.0145(10) -0.0144(9)
C18 0.0582(17) 0.133(3) 0.129(3) 0.073(2) 0.0210(18) -0.0279(18)
C19 0.0376(12) 0.0838(19) 0.0819(19) 0.0169(15) 0.0083(12) -0.0024(12)
C20 0.074(2) 0.083(2) 0.164(4) -0.052(2) 0.037(2) -0.0273(18)
C21 0.0278(8) 0.0378(9) 0.0311(9) 0.0121(7) 0.0088(7) 0.0040(7)
C22 0.0247(8) 0.0381(9) 0.0322(9) 0.0147(7) 0.0097(6) 0.0047(6)
C23 0.0328(9) 0.0365(9) 0.0306(9) 0.0114(7) 0.0088(7) 0.0034(7)
C24 0.0303(9) 0.0470(11) 0.0385(10) 0.0148(8) 0.0053(7) 0.0008(7)
C25 0.0268(9) 0.0606(13) 0.0426(11) 0.0117(9) 0.0108(8) 0.0044(8)
C26 0.0300(9) 0.0512(11) 0.0365(10) 0.0075(8) 0.0120(7) 0.0057(8)
C27 0.0353(10) 0.0567(13) 0.0436(11) 0.0093(10) 0.0014(8) -0.0064(9)
C28 0.0463(11) 0.0476(11) 0.0392(11) 0.0060(9) 0.0017(9) -0.0069(9)
C29 0.0357(10) 0.0539(12) 0.0539(12) 0.0268(10) 0.0197(9) 0.0099(8)
F1 0.0672(9) 0.0553(8) 0.0868(10) 0.0292(7) 0.0330(8) 0.0292(7)
F2 0.0508(8) 0.1031(12) 0.1233(14) 0.0763(11) 0.0520(9) 0.0236(8)
F3 0.0385(7) 0.1013(12) 0.0650(9) 0.0174(8) -0.0033(6) 0.0106(7)

loop_
_atom_type_symbol
_atom_type_description
_atom_type_scat_dispersion_real
_atom_type_scat_dispersion_imag
_atom_type_scat_source
C C 0.0033 0.0016 'International Tables Vol C Tables 4.2.6.8 and 6.1.1.4'
H H 0.0000 0.0000 'International Tables Vol C Tables 4.2.6.8 and 6.1.1.4'
N N 0.0061 0.0033 'International Tables Vol C Tables 4.2.6.8 and 6.1.1.4'
O O 0.0106 0.0060 'International Tables Vol C Tables 4.2.6.8 and 6.1.1.4'
F F 0.0171 0.0103 'International Tables Vol C Tables 4.2.6.8 and 6.1.1.4'
S S 0.1246 0.1234 'International Tables Vol C Tables 4.2.6.8 and 6.1.1.4'

loop_
_geom_angle_atom_site_label_1
_geom_angle_atom_site_label_2
_geom_angle_atom_site_label_3
_geom_angle
O5 S O6 120.04(9)
O5 S O4 111.22(8)
O6 S O4 112.72(8)
O5 S C29 107.83(10)
O6 S C29 106.94(10)
O4 S C29 94.81(8)
C16 O3 C17 120.81(17)
C22 O4 S 118.03(10)
C8 N1 C7 111.17(15)
C8 N1 C9 122.37(18)
C7 N1 C9 124.59(17)
C16 N2 C1 120.44(16)
C28 N3 C23 108.23(17)
N2 C1 C2 113.64(15)
N2 C1 C21 111.93(14)
C2 C1 C21 113.38(14)
N2 C1 C8 110.48(14)
C2 C1 C8 100.82(14)
C21 C1 C8 105.69(14)
C3 C2 C7 120.40(17)
C3 C2 C1 130.27(16)
C7 C2 C1 109.32(16)
C2 C3 C4 118.43(19)
C5 C4 C3 120.5(2)
C4 C5 C6 121.73(19)
C7 C6 C5 117.22(19)
C6 C7 C2 121.72(19)
C6 C7 N1 128.32(18)
C2 C7 N1 109.96(15)
O1 C8 N1 126.03(18)
O1 C8 C1 125.85(17)
N1 C8 C1 108.03(15)
N1 C9 C10 115.21(16)
C15 C10 C11 118.56(19)
C15 C10 C9 122.39(18)
C11 C10 C9 118.91(18)
C10 C11 C12 120.5(2)
C13 C12 C11 120.2(2)
C12 C13 C14 119.8(2)
C13 C14 C15 120.3(2)
C10 C15 C14 120.6(2)
O2 C16 O3 126.86(18)
O2 C16 N2 123.88(17)
O3 C16 N2 109.23(17)
O3 C17 C20 109.9(2)
O3 C17 C19 110.44(18)
C20 C17 C19 112.4(3)
O3 C17 C18 101.8(2)
C20 C17 C18 113.1(3)
C19 C17 C18 108.8(2)
C22 C21 C26 116.41(16)
C22 C21 C1 124.95(15)
C26 C21 C1 118.06(15)
C23 C22 C21 121.08(15)
C23 C22 O4 116.76(15)
C21 C22 O4 121.96(15)
N3 C23 C22 130.65(16)
N3 C23 C24 108.16(16)
C22 C23 C24 121.11(16)
C25 C24 C23 118.31(17)
C25 C24 C27 135.71(18)
C23 C24 C27 105.93(17)
C26 C25 C24 119.77(17)
C25 C26 C21 123.22(18)
C28 C27 C24 107.16(18)
C27 C28 N3 110.50(19)
F1 C29 F3 109.03(18)
F1 C29 F2 108.23(17)
F3 C29 F2 109.86(19)
F1 C29 S 111.02(15)
F3 C29 S 111.30(14)
F2 C29 S 107.35(14)

loop_
_geom_bond_atom_site_label_1
_geom_bond_atom_site_label_2
_geom_bond_distance
S O5 1.4099(16)
S O6 1.4119(15)
S O4 1.5743(13)
S C29 1.833(2)
O1 C8 1.212(2)
O2 C16 1.202(2)
O3 C16 1.341(2)
O3 C17 1.473(3)
O4 C22 1.436(2)
N1 C8 1.361(2)
N1 C7 1.405(3)
N1 C9 1.459(2)
N2 C16 1.356(2)
N2 C1 1.446(2)
N3 C28 1.368(3)
N3 C23 1.367(2)
C1 C2 1.513(2)
C1 C21 1.537(2)
C1 C8 1.565(2)
C2 C3 1.380(3)
C2 C7 1.388(2)
C3 C4 1.394(3)
C4 C5 1.377(3)
C5 C6 1.388(3)
C6 C7 1.384(3)
C9 C10 1.505(3)
C10 C15 1.375(3)
C10 C11 1.379(3)
C11 C12 1.385(3)
C12 C13 1.362(4)
C13 C14 1.365(4)
C14 C15 1.382(3)
C17 C20 1.495(4)
C17 C19 1.502(4)
C17 C18 1.521(4)
C21 C22 1.392(2)
C21 C26 1.419(2)
C22 C23 1.389(2)
C23 C24 1.414(3)
C24 C25 1.390(3)
C24 C27 1.429(3)
C25 C26 1.371(3)
C27 C28 1.350(3)
C29 F1 1.312(3)
C29 F3 1.313(3)
C29 F2 1.318(2)
